data_4115373
loop_
_publ_author_name
'Kamaluddin Abdur-Rashid'
'Sean E. Clapham'
'Alen Hadzovic'
'Jeremy N. Harvey'
'Alan J. Lough'
'Robert H. Morris'

_publ_section_title
;
 Mechanism of the Hydrogenation of Ketones Catalyzed by
 trans-Dihydrido(diamine)ruthenium(II) Complexes
;
_journal_name_full 'Journal of the American Chemical Society'
_journal_page_first 15104
_journal_page_last 15118
_journal_paper_doi 10.1021/ja016817p
_journal_volume 124
_journal_year 2002
_chemical_formula_sum 'C42 H46 N2 P2 Ru'
_chemical_formula_weight 741.82
_chemical_name_systematic
; 
 ? 
;
_space_group_IT_number 2
_symmetry_cell_setting triclinic
_symmetry_space_group_name_Hall '-P 1'
_symmetry_space_group_name_H-M 'P -1'
_atom_sites_solution_hydrogens geom
_atom_sites_solution_primary direct
_atom_sites_solution_secondary difmap
_audit_creation_method SHELXL-97
_cell_angle_alpha 88.4650(7)
_cell_angle_beta 76.1240(7)
_cell_angle_gamma 77.9730(7)
_cell_formula_units_Z 2
_cell_length_a 11.1090(2)
_cell_length_b 11.9760(2)
_cell_length_c 14.2510(2)
_cell_measurement_reflns_used 7233
_cell_measurement_temperature 150(1)
_cell_measurement_theta_max 27.48
_cell_measurement_theta_min 2.55
_cell_volume 1799.70(5)
_computing_cell_refinement 'Denzo-SMN (Otwinowski & Minor, 1997)'
_computing_data_collection 'Collect (Nonius BV, 1997-2001)'
_computing_data_reduction 'Denzo-SMN (Otwinowski & Minor, 1997)'
_computing_molecular_graphics 'SHELXTL V5.1 (Sheldrick 1999)'
_computing_publication_material 'SHELXTL V5.1 (Sheldrick 1999)'
_computing_structure_refinement 'SHELXTL V5.1 (Sheldrick 1999)'
_computing_structure_solution 'SHELXTL V5.1 (Sheldrick 1999)'
_diffrn_ambient_temperature 150(1)
_diffrn_detector_area_resol_mean 9
_diffrn_measured_fraction_theta_full 0.989
_diffrn_measured_fraction_theta_max 0.989
_diffrn_measurement_device_type 'Nonius KappaCCD'
_diffrn_measurement_method '\f scans and \w scans with \k offsets'
_diffrn_radiation_monochromator graphite
_diffrn_radiation_source 'fine-focus sealed tube'
_diffrn_radiation_type MoK\a
_diffrn_radiation_wavelength 0.71070
_diffrn_reflns_av_R_equivalents 0.025
_diffrn_reflns_av_sigmaI/netI 0.0420
_diffrn_reflns_limit_h_max 14
_diffrn_reflns_limit_h_min -14
_diffrn_reflns_limit_k_max 15
_diffrn_reflns_limit_k_min -14
_diffrn_reflns_limit_l_max 18
_diffrn_reflns_limit_l_min -17
_diffrn_reflns_number 24184
_diffrn_reflns_theta_full 27.46
_diffrn_reflns_theta_max 27.46
_diffrn_reflns_theta_min 2.69
_diffrn_standards_decay_% no
_diffrn_standards_number no
_exptl_absorpt_coefficient_mu 0.557
_exptl_absorpt_correction_T_max 0.8779
_exptl_absorpt_correction_T_min 0.8332
_exptl_absorpt_correction_type multi-scan
_exptl_absorpt_process_details 'Denzo-SMN (Otwinowski & Minor, 1997)'
_exptl_crystal_density_diffrn 1.369
_exptl_crystal_description block
_exptl_crystal_F_000 772
_exptl_crystal_size_max 0.34
_exptl_crystal_size_mid 0.25
_exptl_crystal_size_min 0.24
_refine_diff_density_max 0.418
_refine_diff_density_min -0.655
_refine_diff_density_rms 0.060
_refine_ls_extinction_coef 0.0042(6)
_refine_ls_extinction_expression Fc^*^=kFc[1+0.001xFc^2^\l^3^/sin(2\q)]^-1/4^
_refine_ls_extinction_method SHELXL
_refine_ls_goodness_of_fit_ref 1.040
_refine_ls_hydrogen_treatment mixed
_refine_ls_matrix_type full
_refine_ls_number_parameters 445
_refine_ls_number_reflns 8165
_refine_ls_number_restraints 0
_refine_ls_restrained_S_all 1.040
_refine_ls_R_factor_all 0.0310
_refine_ls_R_factor_gt 0.0268
_refine_ls_shift/su_max 0.001
_refine_ls_shift/su_mean 0.000
_refine_ls_structure_factor_coef Fsqd
_refine_ls_weighting_details 'calc w=1/[\s^2^(Fo^2^)+(0.0136P)^2^+1.1704P] where P=(Fo^2^+2Fc^2^)/3'
_refine_ls_weighting_scheme calc
_refine_ls_wR_factor_gt 0.0645
_refine_ls_wR_factor_ref 0.0671
_reflns_number_gt 7455
_reflns_number_total 8165
_reflns_threshold_expression >2sigma(I)
_cod_data_source_file ja016817p-4_s2_2.cif
_cod_data_source_block compound(4)
_cod_original_formula_sum 'C42 H4 H42 N2 P2 Ru'
_cod_database_code 4115373

loop_
_symmetry_equiv_pos_as_xyz
'x, y, z'
'-x, -y, -z'

loop_
_atom_site_label
_atom_site_type_symbol
_atom_site_fract_x
_atom_site_fract_y
_atom_site_fract_z
_atom_site_U_iso_or_equiv
_atom_site_adp_type
_atom_site_occupancy
_atom_site_symmetry_multiplicity
_atom_site_calc_flag
_atom_site_refinement_flags
Ru1 Ru 0.497886(12) 0.199757(11) 0.849073(9) 0.01629(6) Uani 1 1 d .
H1RU H 0.4764(18) 0.0826(16) 0.8355(13) 0.017(5) Uiso 1 1 d .
P1 P 0.30038(4) 0.24187(4) 0.82545(3) 0.01908(10) Uani 1 1 d .
P2 P 0.60830(4) 0.19757(4) 0.69477(3) 0.01621(9) Uani 1 1 d .
N1 N 0.44009(16) 0.18748(14) 1.00542(10) 0.0211(3) Uani 1 1 d .
H2N H 0.455(2) 0.119(2) 1.0187(14) 0.023(5) Uiso 1 1 d .
H1N H 0.360(2) 0.2105(18) 1.0280(15) 0.028(6) Uiso 1 1 d .
N2 N 0.63815(15) 0.24189(13) 0.89243(10) 0.0205(3) Uani 1 1 d .
H3N H 0.708(2) 0.2484(18) 0.8569(16) 0.030(6) Uiso 1 1 d .
C1 C 0.51156(17) 0.25011(15) 1.05597(11) 0.0211(3) Uani 1 1 d .
C2 C 0.64974(17) 0.22726(15) 0.99290(12) 0.0218(3) Uani 1 1 d .
C3 C 0.4471(2) 0.37594(16) 1.05892(13) 0.0291(4) Uani 1 1 d .
H3A H 0.3562 0.3845 1.0878 0.044 Uiso 1 1 calc R
H3B H 0.4598 0.4048 0.9930 0.044 Uiso 1 1 calc R
H3C H 0.4840 0.4194 1.0979 0.044 Uiso 1 1 calc R
C4 C 0.5001(2) 0.20815(17) 1.15960(12) 0.0296(4) Uani 1 1 d .
H4A H 0.4114 0.2283 1.1958 0.044 Uiso 1 1 calc R
H4B H 0.5522 0.2443 1.1910 0.044 Uiso 1 1 calc R
H4C H 0.5295 0.1250 1.1583 0.044 Uiso 1 1 calc R
C5 C 0.7254(2) 0.31124(19) 1.01701(14) 0.0333(4) Uani 1 1 d .
H5A H 0.8135 0.2902 0.9794 0.050 Uiso 1 1 calc R
H5B H 0.7234 0.3086 1.0862 0.050 Uiso 1 1 calc R
H5C H 0.6879 0.3887 1.0009 0.050 Uiso 1 1 calc R
C6 C 0.72092(19) 0.10519(17) 1.00576(14) 0.0310(4) Uani 1 1 d .
H6A H 0.8018 0.0886 0.9572 0.046 Uiso 1 1 calc R
H6B H 0.6694 0.0506 0.9976 0.046 Uiso 1 1 calc R
H6C H 0.7369 0.0987 1.0706 0.046 Uiso 1 1 calc R
C11 C 0.18262(17) 0.28107(17) 0.94240(13) 0.0274(4) Uani 1 1 d .
C12 C 0.13218(19) 0.1952(2) 0.99602(14) 0.0366(5) Uani 1 1 d .
H12A H 0.1506 0.1202 0.9689 0.044 Uiso 1 1 calc R
C13 C 0.0553(2) 0.2184(3) 1.08873(16) 0.0508(7) Uani 1 1 d .
H13A H 0.0210 0.1593 1.1241 0.061 Uiso 1 1 calc R
C14 C 0.0284(2) 0.3258(3) 1.12963(16) 0.0569(8) Uani 1 1 d .
H14A H -0.0244 0.3411 1.1930 0.068 Uiso 1 1 calc R
C15 C 0.0785(2) 0.4117(2) 1.07819(16) 0.0513(7) Uani 1 1 d .
H15A H 0.0609 0.4860 1.1066 0.062 Uiso 1 1 calc R
C16 C 0.1547(2) 0.38976(19) 0.98477(14) 0.0368(5) Uani 1 1 d .
H16A H 0.1880 0.4496 0.9497 0.044 Uiso 1 1 calc R
C21 C 0.22160(17) 0.14042(16) 0.77909(12) 0.0247(4) Uani 1 1 d .
C22 C 0.29138(19) 0.03359(16) 0.74349(13) 0.0264(4) Uani 1 1 d .
H22A H 0.3797 0.0150 0.7404 0.032 Uiso 1 1 calc R
C23 C 0.2342(2) -0.04706(19) 0.71208(14) 0.0369(5) Uani 1 1 d .
H23A H 0.2837 -0.1192 0.6868 0.044 Uiso 1 1 calc R
C24 C 0.1053(2) -0.0213(2) 0.71802(15) 0.0422(6) Uani 1 1 d .
H24A H 0.0659 -0.0762 0.6974 0.051 Uiso 1 1 calc R
C25 C 0.0339(2) 0.0842(2) 0.75398(15) 0.0410(6) Uani 1 1 d .
H25A H -0.0547 0.1016 0.7581 0.049 Uiso 1 1 calc R
C26 C 0.09095(19) 0.16490(19) 0.78401(14) 0.0329(4) Uani 1 1 d .
H26A H 0.0411 0.2374 0.8081 0.039 Uiso 1 1 calc R
C31 C 0.26747(16) 0.36900(15) 0.75204(12) 0.0218(3) Uani 1 1 d .
C32 C 0.21058(17) 0.37245(17) 0.67459(13) 0.0261(4) Uani 1 1 d .
H32A H 0.1813 0.3077 0.6593 0.031 Uiso 1 1 calc R
C33 C 0.19611(18) 0.46996(18) 0.61937(14) 0.0308(4) Uani 1 1 d .
H33A H 0.1581 0.4706 0.5663 0.037 Uiso 1 1 calc R
C34 C 0.23629(19) 0.56532(17) 0.64087(14) 0.0327(4) Uani 1 1 d .
H34A H 0.2245 0.6321 0.6038 0.039 Uiso 1 1 calc R
C35 C 0.2942(2) 0.56313(17) 0.71727(14) 0.0319(4) Uani 1 1 d .
H35A H 0.3225 0.6285 0.7325 0.038 Uiso 1 1 calc R
C36 C 0.31068(17) 0.46568(16) 0.77142(13) 0.0258(4) Uani 1 1 d .
H36A H 0.3521 0.4645 0.8226 0.031 Uiso 1 1 calc R
C41 C 0.71905(16) 0.06012(14) 0.65388(12) 0.0185(3) Uani 1 1 d .
C42 C 0.74182(17) -0.02168(15) 0.72262(12) 0.0234(4) Uani 1 1 d .
H42A H 0.7013 -0.0053 0.7889 0.028 Uiso 1 1 calc R
C43 C 0.82273(18) -0.12643(16) 0.69552(14) 0.0273(4) Uani 1 1 d .
H43A H 0.8362 -0.1815 0.7432 0.033 Uiso 1 1 calc R
C44 C 0.88409(18) -0.15126(16) 0.59942(14) 0.0285(4) Uani 1 1 d .
H44A H 0.9401 -0.2229 0.5811 0.034 Uiso 1 1 calc R
C45 C 0.86304(18) -0.07071(16) 0.52999(13) 0.0271(4) Uani 1 1 d .
H45A H 0.9051 -0.0871 0.4640 0.033 Uiso 1 1 calc R
C46 C 0.78068(17) 0.03360(15) 0.55683(12) 0.0224(4) Uani 1 1 d .
H46A H 0.7659 0.0877 0.5088 0.027 Uiso 1 1 calc R
C51 C 0.53643(15) 0.22586(14) 0.59026(11) 0.0177(3) Uani 1 1 d .
C52 C 0.47842(18) 0.14370(16) 0.56244(13) 0.0250(4) Uani 1 1 d .
H52A H 0.4801 0.0738 0.5957 0.030 Uiso 1 1 calc R
C53 C 0.41839(19) 0.16254(17) 0.48707(14) 0.0304(4) Uani 1 1 d .
H53A H 0.3793 0.1057 0.4691 0.037 Uiso 1 1 calc R
C54 C 0.41505(19) 0.26380(17) 0.43783(13) 0.0294(4) Uani 1 1 d .
H54A H 0.3731 0.2771 0.3866 0.035 Uiso 1 1 calc R
C55 C 0.47319(19) 0.34528(17) 0.46373(13) 0.0290(4) Uani 1 1 d .
H55A H 0.4720 0.4146 0.4296 0.035 Uiso 1 1 calc R
C56 C 0.53356(17) 0.32679(15) 0.53930(12) 0.0239(4) Uani 1 1 d .
H56A H 0.5733 0.3836 0.5564 0.029 Uiso 1 1 calc R
C61 C 0.71609(16) 0.29990(14) 0.67239(11) 0.0187(3) Uani 1 1 d .
C62 C 0.66771(17) 0.40950(15) 0.71403(12) 0.0236(4) Uani 1 1 d .
H62A H 0.5832 0.4277 0.7524 0.028 Uiso 1 1 calc R
C63 C 0.74089(19) 0.49210(16) 0.70037(13) 0.0275(4) Uani 1 1 d .
H63A H 0.7058 0.5664 0.7284 0.033 Uiso 1 1 calc R
C64 C 0.86460(19) 0.46665(17) 0.64607(14) 0.0294(4) Uani 1 1 d .
H64A H 0.9149 0.5230 0.6371 0.035 Uiso 1 1 calc R
C65 C 0.91488(18) 0.35856(17) 0.60478(14) 0.0303(4) Uani 1 1 d .
H65A H 1.0001 0.3405 0.5677 0.036 Uiso 1 1 calc R
C66 C 0.84051(17) 0.27611(16) 0.61749(13) 0.0248(4) Uani 1 1 d .
H66B H 0.8755 0.2025 0.5881 0.030 Uiso 1 1 calc R

loop_
_atom_site_aniso_label
_atom_site_aniso_U_11
_atom_site_aniso_U_22
_atom_site_aniso_U_33
_atom_site_aniso_U_23
_atom_site_aniso_U_13
_atom_site_aniso_U_12
Ru1 0.01473(8) 0.01967(8) 0.01385(8) -0.00103(5) -0.00267(5) -0.00291(5)
P1 0.0151(2) 0.0241(2) 0.0173(2) 0.00214(16) -0.00322(16) -0.00343(17)
P2 0.0152(2) 0.0183(2) 0.01451(19) -0.00127(15) -0.00230(15) -0.00321(16)
N1 0.0229(8) 0.0228(8) 0.0166(7) 0.0006(6) -0.0026(6) -0.0052(6)
N2 0.0204(7) 0.0258(8) 0.0153(7) -0.0001(5) -0.0030(6) -0.0061(6)
C1 0.0266(9) 0.0218(8) 0.0153(8) -0.0010(6) -0.0060(7) -0.0047(7)
C2 0.0238(9) 0.0253(9) 0.0172(8) -0.0004(6) -0.0074(7) -0.0042(7)
C3 0.0364(11) 0.0235(9) 0.0239(9) -0.0036(7) -0.0034(8) -0.0020(8)
C4 0.0362(11) 0.0350(10) 0.0184(8) 0.0021(7) -0.0077(8) -0.0079(9)
C5 0.0344(11) 0.0449(12) 0.0266(9) -0.0027(8) -0.0113(8) -0.0164(9)
C6 0.0279(10) 0.0342(11) 0.0275(9) 0.0034(8) -0.0081(8) 0.0023(8)
C11 0.0158(8) 0.0406(11) 0.0215(8) 0.0060(7) -0.0041(7) 0.0023(8)
C12 0.0271(10) 0.0528(13) 0.0276(10) 0.0132(9) -0.0051(8) -0.0067(9)
C13 0.0315(12) 0.087(2) 0.0286(11) 0.0227(12) -0.0014(9) -0.0094(12)
C14 0.0282(12) 0.101(2) 0.0216(10) 0.0092(12) 0.0037(9) 0.0175(13)
C15 0.0433(14) 0.0657(17) 0.0269(11) -0.0064(10) -0.0028(10) 0.0235(12)
C16 0.0332(11) 0.0419(12) 0.0257(10) 0.0000(8) -0.0025(8) 0.0084(9)
C21 0.0231(9) 0.0334(10) 0.0219(8) 0.0102(7) -0.0083(7) -0.0133(8)
C22 0.0305(10) 0.0306(10) 0.0239(9) 0.0083(7) -0.0126(7) -0.0130(8)
C23 0.0530(14) 0.0383(11) 0.0296(10) 0.0094(8) -0.0184(9) -0.0236(10)
C24 0.0551(15) 0.0573(15) 0.0326(11) 0.0169(10) -0.0227(10) -0.0408(13)
C25 0.0319(11) 0.0699(16) 0.0339(11) 0.0192(10) -0.0164(9) -0.0313(11)
C26 0.0241(10) 0.0475(12) 0.0305(10) 0.0121(9) -0.0091(8) -0.0138(9)
C31 0.0158(8) 0.0264(9) 0.0201(8) 0.0024(6) -0.0006(6) -0.0022(7)
C32 0.0208(9) 0.0342(10) 0.0242(9) 0.0060(7) -0.0063(7) -0.0074(8)
C33 0.0228(9) 0.0442(12) 0.0256(9) 0.0098(8) -0.0072(7) -0.0066(8)
C34 0.0276(10) 0.0326(11) 0.0322(10) 0.0125(8) -0.0003(8) -0.0031(8)
C35 0.0317(10) 0.0267(10) 0.0339(10) 0.0001(8) -0.0021(8) -0.0053(8)
C36 0.0233(9) 0.0285(9) 0.0236(9) -0.0004(7) -0.0036(7) -0.0035(7)
C41 0.0159(8) 0.0191(8) 0.0210(8) -0.0018(6) -0.0043(6) -0.0045(6)
C42 0.0219(9) 0.0266(9) 0.0204(8) -0.0006(7) -0.0034(7) -0.0039(7)
C43 0.0253(9) 0.0250(9) 0.0305(9) 0.0034(7) -0.0077(7) -0.0016(7)
C44 0.0228(9) 0.0235(9) 0.0356(10) -0.0076(7) -0.0048(8) 0.0015(7)
C45 0.0242(9) 0.0304(10) 0.0237(9) -0.0076(7) -0.0016(7) -0.0024(8)
C46 0.0223(9) 0.0241(9) 0.0205(8) -0.0012(6) -0.0034(7) -0.0060(7)
C51 0.0155(8) 0.0210(8) 0.0150(7) -0.0006(6) -0.0011(6) -0.0035(6)
C52 0.0285(10) 0.0235(9) 0.0253(9) 0.0027(7) -0.0085(7) -0.0087(8)
C53 0.0335(11) 0.0299(10) 0.0337(10) -0.0031(8) -0.0160(8) -0.0098(8)
C54 0.0319(10) 0.0361(11) 0.0220(9) 0.0006(7) -0.0117(8) -0.0046(8)
C55 0.0340(11) 0.0291(10) 0.0242(9) 0.0071(7) -0.0088(8) -0.0055(8)
C56 0.0258(9) 0.0224(9) 0.0248(9) 0.0007(7) -0.0063(7) -0.0078(7)
C61 0.0188(8) 0.0206(8) 0.0172(7) 0.0004(6) -0.0057(6) -0.0040(7)
C62 0.0208(9) 0.0255(9) 0.0221(8) -0.0030(7) -0.0005(7) -0.0048(7)
C63 0.0320(10) 0.0220(9) 0.0273(9) -0.0040(7) -0.0042(8) -0.0060(8)
C64 0.0287(10) 0.0309(10) 0.0320(10) -0.0013(8) -0.0061(8) -0.0150(8)
C65 0.0212(9) 0.0329(10) 0.0358(10) -0.0066(8) -0.0006(8) -0.0098(8)
C66 0.0195(9) 0.0254(9) 0.0285(9) -0.0062(7) -0.0029(7) -0.0048(7)

loop_
_atom_type_symbol
_atom_type_description
_atom_type_scat_dispersion_real
_atom_type_scat_dispersion_imag
_atom_type_scat_source
C C 0.0033 0.0016 'International Tables Vol C Tables 4.2.6.8 and 6.1.1.4'
H H 0.0000 0.0000 'International Tables Vol C Tables 4.2.6.8 and 6.1.1.4'
N N 0.0061 0.0033 'International Tables Vol C Tables 4.2.6.8 and 6.1.1.4'
P P 0.1023 0.0942 'International Tables Vol C Tables 4.2.6.8 and 6.1.1.4'
Ru Ru -1.2594 0.8363 'International Tables Vol C Tables 4.2.6.8 and 6.1.1.4'
H H 0.0000 0.0000 'International Tables Vol C Tables 4.2.6.8 and 6.1.1.4'

loop_
_geom_angle_atom_site_label_1
_geom_angle_atom_site_label_2
_geom_angle_atom_site_label_3
_geom_angle
H1RU Ru1 N2 128.0(8)
H1RU Ru1 N1 91.0(7)
N2 Ru1 N1 77.15(6)
H1RU Ru1 P2 90.6(7)
N2 Ru1 P2 90.13(4)
N1 Ru1 P2 164.98(5)
H1RU Ru1 P1 79.2(8)
N2 Ru1 P1 151.36(5)
N1 Ru1 P1 95.92(5)
P2 Ru1 P1 99.054(16)
C31 P1 C21 102.45(8)
C31 P1 C11 102.88(8)
C21 P1 C11 98.11(9)
C31 P1 Ru1 114.74(6)
C21 P1 Ru1 125.31(6)
C11 P1 Ru1 110.16(6)
C51 P2 C41 99.76(7)
C51 P2 C61 100.16(7)
C41 P2 C61 102.12(7)
C51 P2 Ru1 124.46(5)
C41 P2 Ru1 113.90(5)
C61 P2 Ru1 113.30(5)
H2N N1 H1N 105(2)
H2N N1 C1 108.7(15)
H1N N1 C1 110.2(14)
H2N N1 Ru1 107.8(14)
H1N N1 Ru1 112.9(14)
C1 N1 Ru1 111.80(10)
H3N N2 C2 109.2(15)
H3N N2 Ru1 126.0(15)
C2 N2 Ru1 121.79(11)
N1 C1 C3 106.31(15)
N1 C1 C4 109.32(14)
C3 C1 C4 109.12(14)
N1 C1 C2 105.67(13)
C3 C1 C2 112.13(14)
C4 C1 C2 113.93(15)
N2 C2 C5 109.62(14)
N2 C2 C6 109.95(14)
C5 C2 C6 108.27(16)
N2 C2 C1 105.52(14)
C5 C2 C1 112.19(14)
C6 C2 C1 111.26(14)
C16 C11 C12 118.16(18)
C16 C11 P1 122.51(15)
C12 C11 P1 118.81(16)
C13 C12 C11 120.6(2)
C14 C13 C12 120.7(2)
C13 C14 C15 119.6(2)
C14 C15 C16 120.3(2)
C11 C16 C15 120.7(2)
C22 C21 C26 118.09(17)
C22 C21 P1 119.57(14)
C26 C21 P1 122.22(16)
C21 C22 C23 121.25(19)
C24 C23 C22 119.7(2)
C23 C24 C25 120.03(19)
C24 C25 C26 120.3(2)
C25 C26 C21 120.6(2)
C32 C31 C36 117.87(17)
C32 C31 P1 124.41(14)
C36 C31 P1 117.56(13)
C31 C32 C33 120.65(18)
C34 C33 C32 120.75(18)
C33 C34 C35 119.41(18)
C36 C35 C34 120.06(19)
C35 C36 C31 121.23(18)
C42 C41 C46 118.16(16)
C42 C41 P2 118.71(12)
C46 C41 P2 123.13(13)
C43 C42 C41 120.91(16)
C44 C43 C42 120.41(18)
C43 C44 C45 119.51(17)
C46 C45 C44 120.15(16)
C45 C46 C41 120.86(17)
C56 C51 C52 118.10(16)
C56 C51 P2 123.29(13)
C52 C51 P2 118.59(13)
C53 C52 C51 121.00(17)
C54 C53 C52 120.24(17)
C55 C54 C53 119.45(18)
C54 C55 C56 120.53(17)
C55 C56 C51 120.67(16)
C66 C61 C62 117.74(15)
C66 C61 P2 125.10(13)
C62 C61 P2 117.16(12)
C63 C62 C61 121.23(16)
C64 C63 C62 120.19(17)
C63 C64 C65 119.63(17)
C64 C65 C66 120.07(17)
C61 C66 C65 121.12(17)

loop_
_geom_bond_atom_site_label_1
_geom_bond_atom_site_label_2
_geom_bond_distance
Ru1 H1RU 1.497(18)
Ru1 N2 1.9674(15)
Ru1 N1 2.1758(14)
Ru1 P2 2.2443(4)
Ru1 P1 2.2507(5)
P1 C31 1.8473(18)
P1 C21 1.8553(18)
P1 C11 1.8573(18)
P2 C51 1.8442(17)
P2 C41 1.8511(17)
P2 C61 1.8560(17)
N1 H2N 0.83(2)
N1 H1N 0.86(2)
N1 C1 1.504(2)
N2 H3N 0.84(2)
N2 C2 1.471(2)
C1 C3 1.525(3)
C1 C4 1.532(2)
C1 C2 1.554(2)
C2 C5 1.532(2)
C2 C6 1.539(3)
C11 C16 1.393(3)
C11 C12 1.396(3)
C12 C13 1.390(3)
C13 C14 1.371(4)
C14 C15 1.381(4)
C15 C16 1.394(3)
C21 C22 1.389(3)
C21 C26 1.404(3)
C22 C23 1.397(3)
C23 C24 1.383(3)
C24 C25 1.383(4)
C25 C26 1.388(3)
C31 C32 1.393(3)
C31 C36 1.400(3)
C32 C33 1.394(3)
C33 C34 1.376(3)
C34 C35 1.388(3)
C35 C36 1.386(3)
C41 C42 1.395(2)
C41 C46 1.400(2)
C42 C43 1.386(3)
C43 C44 1.385(3)
C44 C45 1.389(3)
C45 C46 1.388(3)
C51 C56 1.392(2)
C51 C52 1.396(2)
C52 C53 1.385(3)
C53 C54 1.383(3)
C54 C55 1.379(3)
C55 C56 1.389(3)
C61 C66 1.390(2)
C61 C62 1.399(2)
C62 C63 1.388(2)
C63 C64 1.382(3)
C64 C65 1.384(3)
C65 C66 1.396(2)
